data_4082335
loop_
_publ_author_name
'Duke, Charles B.'
'Letterman, Roger G.'
'Johnson, Jermaine O.'
'Barr, James W.'
'Hu, Songnan'
'Ross, Charles R.'
'Webster, Charles Edwin'
'Burkey, Theodore J.'

_publ_section_title
;
 Photochemistry of Chromium Arene Tricarbonyl Complexes with Tethered
 Pyridinyl and Propenyl Groups: Investigations of the Effect of Ring Size
 on Chelate Formation, Structure, and Linkage Isomerization
;
_journal_issue 2
_journal_name_full Organometallics
_journal_page_first 485
_journal_paper_doi 10.1021/om400928k
_journal_volume 33
_journal_year 2014
_chemical_formula_sum 'C13 H11 Cr N O2'
_chemical_formula_weight 265.23
_chemical_name_systematic
;
 ?
;
_space_group_IT_number 14
_symmetry_cell_setting monoclinic
_symmetry_space_group_name_Hall '-P 2yn'
_symmetry_space_group_name_H-M 'P 1 21/n 1'
_atom_sites_solution_hydrogens geom
_atom_sites_solution_primary direct
_atom_sites_solution_secondary difmap
_audit_creation_method SHELXL-97
_cell_angle_alpha 90.00
_cell_angle_beta 96.1350(10)
_cell_angle_gamma 90.00
_cell_formula_units_Z 4
_cell_length_a 8.1668(3)
_cell_length_b 16.6706(7)
_cell_length_c 8.4493(3)
_cell_measurement_temperature 173(2)
_cell_volume 1143.75(8)
_computing_cell_refinement 'SMART, Bruker (2000)'
_computing_data_collection 'SMART, Bruker (2000)'
_computing_data_reduction 'XPREP, Bruker (2000)'
_computing_molecular_graphics 'Raster3D (Merritt, 1997)'
_computing_structure_refinement 'SHELXL-97 (Sheldrick, 1997)'
_computing_structure_solution 'SHELXs-97 (Sheldrick, 1990)'
_diffrn_ambient_temperature 173(2)
_diffrn_measured_fraction_theta_full 0.985
_diffrn_measured_fraction_theta_max 0.975
_diffrn_measurement_device_type 'CCD area detector'
_diffrn_radiation_monochromator 'osmic mirrors'
_diffrn_radiation_source 'rotating anode'
_diffrn_radiation_type CuK\a
_diffrn_radiation_wavelength 1.54178
_diffrn_reflns_av_R_equivalents 0.0596
_diffrn_reflns_av_sigmaI/netI 0.0242
_diffrn_reflns_limit_h_max 9
_diffrn_reflns_limit_h_min -9
_diffrn_reflns_limit_k_max 18
_diffrn_reflns_limit_k_min -17
_diffrn_reflns_limit_l_max 10
_diffrn_reflns_limit_l_min -10
_diffrn_reflns_number 23737
_diffrn_reflns_theta_full 67.50
_diffrn_reflns_theta_max 69.27
_diffrn_reflns_theta_min 5.31
_exptl_absorpt_coefficient_mu 8.134
_exptl_absorpt_correction_T_max 0.4682
_exptl_absorpt_correction_T_min 0.2563
_exptl_absorpt_correction_type multi-scan
_exptl_absorpt_process_details 'SADABS, Bruker (2000)'
_exptl_crystal_density_diffrn 1.540
_exptl_crystal_density_method 'not measured'
_exptl_crystal_F_000 544
_exptl_crystal_size_max 0.23
_exptl_crystal_size_mid 0.17
_exptl_crystal_size_min 0.11
_refine_diff_density_max 0.623
_refine_diff_density_min -0.446
_refine_diff_density_rms 0.078
_refine_ls_extinction_method none
_refine_ls_goodness_of_fit_ref 1.055
_refine_ls_hydrogen_treatment riding
_refine_ls_matrix_type full
_refine_ls_number_parameters 154
_refine_ls_number_reflns 2087
_refine_ls_number_restraints 0
_refine_ls_restrained_S_all 1.055
_refine_ls_R_factor_all 0.0317
_refine_ls_R_factor_gt 0.0316
_refine_ls_shift/su_max 0.001
_refine_ls_shift/su_mean 0.000
_refine_ls_structure_factor_coef Fsqd
_refine_ls_weighting_details 'calc w=1/[\s^2^(Fo^2^)+(0.0643P)^2^+0.3651P] where P=(Fo^2^+2Fc^2^)/3'
_refine_ls_weighting_scheme calc
_refine_ls_wR_factor_gt 0.0872
_refine_ls_wR_factor_ref 0.0873
_reflns_number_gt 2074
_reflns_number_total 2087
_reflns_threshold_expression >2sigma(I)
_cod_data_source_file om400928k_si_002.cif
_cod_data_source_block crbzpy
_cod_original_sg_symbol_H-M 'P 21/n'
_cod_database_code 4082335

loop_
_symmetry_equiv_pos_as_xyz
'x, y, z'
'-x+1/2, y+1/2, -z+1/2'
'-x, -y, -z'
'x-1/2, -y-1/2, z-1/2'

loop_
_atom_site_label
_atom_site_type_symbol
_atom_site_fract_x
_atom_site_fract_y
_atom_site_fract_z
_atom_site_U_iso_or_equiv
_atom_site_adp_type
_atom_site_occupancy
_atom_site_symmetry_multiplicity
_atom_site_calc_flag
_atom_site_refinement_flags
Cr1 Cr 0.82680(3) 0.339699(14) 0.50340(3) 0.01446(14) Uani 1 1 d .
O1 O 0.87457(17) 0.36567(9) 0.85591(15) 0.0340(3) Uani 1 1 d .
O2 O 1.19513(16) 0.34526(7) 0.51950(17) 0.0255(3) Uani 1 1 d .
N1 N 0.81694(14) 0.21376(9) 0.51721(15) 0.0169(3) Uani 1 1 d .
C13 C 1.0520(2) 0.34100(8) 0.5115(2) 0.0184(4) Uani 1 1 d .
C2 C 0.5668(2) 0.33431(10) 0.3952(3) 0.0263(4) Uani 1 1 d .
H2 H 0.4855 0.2949 0.4088 0.032 Uiso 1 1 calc R
C7 C 0.8863(2) 0.16678(10) 0.4130(2) 0.0232(4) Uani 1 1 d .
H7 H 0.9480 0.1916 0.3375 0.028 Uiso 1 1 calc R
C11 C 0.7321(2) 0.17603(11) 0.6235(2) 0.0209(4) Uani 1 1 d .
H11 H 0.6830 0.2076 0.6992 0.025 Uiso 1 1 calc R
C12 C 0.8558(2) 0.35319(10) 0.7202(2) 0.0208(4) Uani 1 1 d .
C6 C 0.7926(2) 0.38292(11) 0.2528(2) 0.0251(4) Uani 1 1 d .
H6 H 0.8589 0.3783 0.1674 0.030 Uiso 1 1 calc R
C4 C 0.7114(2) 0.45675(10) 0.4811(2) 0.0233(4) Uani 1 1 d .
H4 H 0.7255 0.5008 0.5526 0.028 Uiso 1 1 calc R
C3 C 0.5844(2) 0.40041(11) 0.4955(2) 0.0246(4) Uani 1 1 d .
H3 H 0.5109 0.4078 0.5741 0.030 Uiso 1 1 calc R
C5 C 0.8168(2) 0.44789(10) 0.3614(2) 0.0231(3) Uani 1 1 d .
H5 H 0.9037 0.4851 0.3531 0.028 Uiso 1 1 calc R
C1 C 0.6715(2) 0.32607(11) 0.2716(2) 0.0263(4) Uani 1 1 d .
H1 H 0.6585 0.2814 0.2015 0.032 Uiso 1 1 calc R
C9 C 0.7833(3) 0.04633(11) 0.5197(2) 0.0281(4) Uani 1 1 d .
H9 H 0.7713 -0.0104 0.5201 0.034 Uiso 1 1 calc R
C10 C 0.7128(2) 0.09393(11) 0.6281(2) 0.0241(4) Uani 1 1 d .
H10 H 0.6513 0.0702 0.7052 0.029 Uiso 1 1 calc R
C8 C 0.8720(2) 0.08424(11) 0.4108(2) 0.0295(4) Uani 1 1 d .
H8 H 0.9228 0.0536 0.3348 0.035 Uiso 1 1 calc R

loop_
_atom_site_aniso_label
_atom_site_aniso_U_11
_atom_site_aniso_U_22
_atom_site_aniso_U_33
_atom_site_aniso_U_23
_atom_site_aniso_U_13
_atom_site_aniso_U_12
Cr1 0.01449(19) 0.0124(2) 0.0165(2) -0.00118(8) 0.00128(12) 0.00095(7)
O1 0.0446(8) 0.0362(8) 0.0205(7) -0.0065(6) 0.0002(5) 0.0071(6)
O2 0.0180(7) 0.0262(8) 0.0324(7) 0.0039(5) 0.0026(5) -0.0019(4)
N1 0.0166(7) 0.0161(7) 0.0179(7) 0.0005(5) 0.0009(5) -0.0001(4)
C13 0.0241(10) 0.0126(9) 0.0185(9) 0.0019(5) 0.0026(7) -0.0001(5)
C2 0.0168(8) 0.0226(9) 0.0376(11) 0.0054(6) -0.0061(7) 0.0002(6)
C7 0.0296(10) 0.0193(9) 0.0217(9) 0.0005(6) 0.0072(7) -0.0014(6)
C11 0.0186(8) 0.0230(8) 0.0212(9) 0.0004(7) 0.0027(6) 0.0006(6)
C12 0.0211(8) 0.0171(7) 0.0239(9) -0.0024(6) 0.0019(7) 0.0041(6)
C6 0.0255(8) 0.0317(10) 0.0180(8) 0.0037(7) 0.0016(6) 0.0104(7)
C4 0.0249(8) 0.0179(8) 0.0257(9) -0.0028(6) -0.0033(6) 0.0070(6)
C3 0.0186(7) 0.0288(10) 0.0268(9) 0.0045(7) 0.0042(6) 0.0094(7)
C5 0.0214(8) 0.0215(8) 0.0256(8) 0.0074(6) -0.0009(6) 0.0005(6)
C1 0.0300(9) 0.0222(8) 0.0240(9) -0.0046(7) -0.0091(7) 0.0081(7)
C9 0.0388(9) 0.0151(9) 0.0293(9) 0.0013(7) -0.0019(7) -0.0063(7)
C10 0.0238(8) 0.0235(9) 0.0247(8) 0.0060(6) 0.0019(6) -0.0044(6)
C8 0.0438(10) 0.0195(9) 0.0262(9) -0.0046(7) 0.0080(8) 0.0013(7)

loop_
_atom_type_symbol
_atom_type_description
_atom_type_scat_dispersion_real
_atom_type_scat_dispersion_imag
_atom_type_scat_source
C C 0.0181 0.0091 'International Tables Vol C Tables 4.2.6.8 and 6.1.1.4'
H H 0.0000 0.0000 'International Tables Vol C Tables 4.2.6.8 and 6.1.1.4'
Cr Cr -0.1635 2.4439 'International Tables Vol C Tables 4.2.6.8 and 6.1.1.4'
N N 0.0311 0.0180 'International Tables Vol C Tables 4.2.6.8 and 6.1.1.4'
O O 0.0492 0.0322 'International Tables Vol C Tables 4.2.6.8 and 6.1.1.4'

loop_
_geom_angle_atom_site_label_1
_geom_angle_atom_site_label_2
_geom_angle_atom_site_label_3
_geom_angle
_geom_angle_publ_flag
C13 Cr1 C12 86.53(8) y
C13 Cr1 N1 93.09(5) y
C12 Cr1 N1 93.93(6) y
C13 Cr1 C5 89.36(6) ?
C12 Cr1 C5 116.40(7) ?
N1 Cr1 C5 149.67(6) ?
C13 Cr1 C4 114.71(7) ?
C12 Cr1 C4 89.15(7) ?
N1 Cr1 C4 152.18(6) ?
C5 Cr1 C4 37.86(7) ?
C13 Cr1 C3 152.17(6) ?
C12 Cr1 C3 89.64(7) ?
N1 Cr1 C3 114.68(6) ?
C5 Cr1 C3 67.81(6) ?
C4 Cr1 C3 37.61(7) ?
C13 Cr1 C2 157.90(8) ?
C12 Cr1 C2 115.55(8) ?
N1 Cr1 C2 86.67(5) ?
C5 Cr1 C2 80.09(6) ?
C4 Cr1 C2 67.22(6) ?
C3 Cr1 C2 36.44(7) ?
C13 Cr1 C6 93.16(7) ?
C12 Cr1 C6 154.07(7) ?
N1 Cr1 C6 111.96(6) ?
C5 Cr1 C6 37.71(7) ?
C4 Cr1 C6 67.44(6) ?
C3 Cr1 C6 78.62(6) ?
C2 Cr1 C6 66.70(7) ?
C13 Cr1 C1 120.56(7) ?
C12 Cr1 C1 152.91(8) ?
N1 Cr1 C1 85.73(6) ?
C5 Cr1 C1 67.25(7) ?
C4 Cr1 C1 79.27(6) ?
C3 Cr1 C1 66.28(7) ?
C2 Cr1 C1 37.36(8) ?
C6 Cr1 C1 36.39(7) ?
C11 N1 C7 116.49(15) ?
C11 N1 Cr1 121.88(12) y
C7 N1 Cr1 121.49(11) y
O2 C13 Cr1 176.94(13) ?
C3 C2 C1 119.50(16) ?
C3 C2 Cr1 71.61(10) ?
C1 C2 Cr1 71.55(10) ?
C3 C2 H2 120.2 ?
C1 C2 H2 120.2 ?
Cr1 C2 H2 128.9 ?
N1 C7 C8 123.18(17) ?
N1 C7 H7 118.4 ?
C8 C7 H7 118.4 ?
N1 C11 C10 123.43(16) ?
N1 C11 H11 118.3 ?
C10 C11 H11 118.3 ?
O1 C12 Cr1 176.70(16) ?
C1 C6 C5 119.86(16) ?
C1 C6 Cr1 71.90(10) ?
C5 C6 Cr1 68.75(9) ?
C1 C6 H6 120.1 ?
C5 C6 H6 120.1 ?
Cr1 C6 H6 132.2 ?
C5 C4 C3 120.28(16) ?
C5 C4 Cr1 70.95(10) ?
C3 C4 Cr1 73.18(10) ?
C5 C4 H4 119.9 ?
C3 C4 H4 119.9 ?
Cr1 C4 H4 128.2 ?
C2 C3 C4 120.24(16) ?
C2 C3 Cr1 71.95(10) ?
C4 C3 Cr1 69.21(9) ?
C2 C3 H3 119.9 ?
C4 C3 H3 119.9 ?
Cr1 C3 H3 131.8 ?
C4 C5 C6 119.44(16) ?
C4 C5 Cr1 71.20(10) ?
C6 C5 Cr1 73.55(10) ?
C4 C5 H5 120.3 ?
C6 C5 H5 120.3 ?
Cr1 C5 H5 126.9 ?
C6 C1 C2 120.51(16) ?
C6 C1 Cr1 71.71(10) ?
C2 C1 Cr1 71.09(10) ?
C6 C1 H1 119.7 ?
C2 C1 H1 119.7 ?
Cr1 C1 H1 130.0 ?
C10 C9 C8 117.58(17) ?
C10 C9 H9 121.2 ?
C8 C9 H9 121.2 ?
C11 C10 C9 119.60(16) ?
C11 C10 H10 120.2 ?
C9 C10 H10 120.2 ?
C7 C8 C9 119.71(17) ?
C7 C8 H8 120.1 ?
C9 C8 H8 120.1 ?

loop_
_geom_bond_atom_site_label_1
_geom_bond_atom_site_label_2
_geom_bond_distance
_geom_bond_publ_flag
Cr1 C13 1.8330(18) y
Cr1 C12 1.8354(18) y
Cr1 N1 2.1048(16) y
Cr1 C5 2.1631(16) y
Cr1 C4 2.1664(17) y
Cr1 C3 2.2180(16) y
Cr1 C2 2.2223(18) y
Cr1 C6 2.2260(17) y
Cr1 C1 2.2283(17) y
O1 C12 1.160(2) y
O2 C13 1.166(2) y
N1 C11 1.347(2) ?
N1 C7 1.347(2) ?
C2 C3 1.388(3) ?
C2 C1 1.426(3) ?
C2 H2 0.9500 ?
C7 C8 1.381(3) ?
C7 H7 0.9500 ?
C11 C10 1.379(3) ?
C11 H11 0.9500 ?
C6 C1 1.391(3) ?
C6 C5 1.420(3) ?
C6 H6 0.9500 ?
C4 C5 1.404(3) ?
C4 C3 1.414(3) ?
C4 H4 0.9500 ?
C3 H3 0.9500 ?
C5 H5 0.9500 ?
C1 H1 0.9500 ?
C9 C10 1.383(3) ?
C9 C8 1.384(3) ?
C9 H9 0.9500 ?
C10 H10 0.9500 ?
C8 H8 0.9500 ?

loop_
_geom_torsion_atom_site_label_1
_geom_torsion_atom_site_label_2
_geom_torsion_atom_site_label_3
_geom_torsion_atom_site_label_4
_geom_torsion
_geom_torsion_publ_flag
C13 Cr1 N1 C11 129.35(12) ?
C12 Cr1 N1 C11 42.63(13) ?
C5 Cr1 N1 C11 -136.62(13) ?
C4 Cr1 N1 C11 -53.00(18) ?
C3 Cr1 N1 C11 -48.78(13) ?
C2 Cr1 N1 C11 -72.77(13) ?
C6 Cr1 N1 C11 -135.99(12) ?
C1 Cr1 N1 C11 -110.21(12) ?
C13 Cr1 N1 C7 -55.12(14) y
C12 Cr1 N1 C7 -141.84(13) y
C5 Cr1 N1 C7 38.91(18) ?
C4 Cr1 N1 C7 122.52(16) ?
C3 Cr1 N1 C7 126.75(13) ?
C2 Cr1 N1 C7 102.75(14) ?
C6 Cr1 N1 C7 39.54(14) ?
C1 Cr1 N1 C7 65.32(14) y
C13 Cr1 C2 C3 -128.44(17) ?
C12 Cr1 C2 C3 48.76(12) ?
N1 Cr1 C2 C3 141.53(11) ?
C5 Cr1 C2 C3 -65.87(11) ?
C4 Cr1 C2 C3 -28.61(10) ?
C6 Cr1 C2 C3 -102.81(11) ?
C1 Cr1 C2 C3 -131.15(15) ?
C13 Cr1 C2 C1 2.7(2) ?
C12 Cr1 C2 C1 179.91(11) ?
N1 Cr1 C2 C1 -87.32(10) ?
C5 Cr1 C2 C1 65.28(10) ?
C4 Cr1 C2 C1 102.54(11) ?
C3 Cr1 C2 C1 131.15(15) ?
C6 Cr1 C2 C1 28.34(10) ?
C11 N1 C7 C8 0.7(2) ?
Cr1 N1 C7 C8 -175.02(15) y
C7 N1 C11 C10 -0.8(2) ?
Cr1 N1 C11 C10 174.99(13) ?
C13 Cr1 C6 C1 141.58(11) ?
C12 Cr1 C6 C1 -129.87(16) ?
N1 Cr1 C6 C1 46.96(11) ?
C5 Cr1 C6 C1 -133.56(15) ?
C4 Cr1 C6 C1 -102.93(11) ?
C3 Cr1 C6 C1 -65.25(11) ?
C2 Cr1 C6 C1 -29.04(10) ?
C13 Cr1 C6 C5 -84.86(10) ?
C12 Cr1 C6 C5 3.7(2) ?
N1 Cr1 C6 C5 -179.47(9) ?
C4 Cr1 C6 C5 30.63(10) ?
C3 Cr1 C6 C5 68.31(10) ?
C2 Cr1 C6 C5 104.52(11) ?
C1 Cr1 C6 C5 133.56(15) ?
C13 Cr1 C4 C5 52.27(12) ?
C12 Cr1 C4 C5 138.06(11) ?
N1 Cr1 C4 C5 -125.13(13) ?
C3 Cr1 C4 C5 -131.43(14) ?
C2 Cr1 C4 C5 -103.65(11) ?
C6 Cr1 C4 C5 -30.52(10) ?
C1 Cr1 C4 C5 -66.57(11) ?
C13 Cr1 C4 C3 -176.30(10) ?
C12 Cr1 C4 C3 -90.52(11) ?
N1 Cr1 C4 C3 6.30(17) ?
C5 Cr1 C4 C3 131.43(14) ?
C2 Cr1 C4 C3 27.78(10) ?
C6 Cr1 C4 C3 100.91(11) ?
C1 Cr1 C4 C3 64.86(11) ?
C1 C2 C3 C4 -3.6(2) ?
Cr1 C2 C3 C4 51.53(14) ?
C1 C2 C3 Cr1 -55.15(15) ?
C5 C4 C3 C2 2.4(2) ?
Cr1 C4 C3 C2 -52.78(14) ?
C5 C4 C3 Cr1 55.15(14) ?
C13 Cr1 C3 C2 140.87(16) ?
C12 Cr1 C3 C2 -137.27(12) ?
N1 Cr1 C3 C2 -43.12(12) ?
C5 Cr1 C3 C2 103.86(12) ?
C4 Cr1 C3 C2 133.66(15) ?
C6 Cr1 C3 C2 65.99(11) ?
C1 Cr1 C3 C2 29.94(11) ?
C13 Cr1 C3 C4 7.2(2) ?
C12 Cr1 C3 C4 89.07(11) ?
N1 Cr1 C3 C4 -176.77(9) ?
C5 Cr1 C3 C4 -29.80(10) ?
C2 Cr1 C3 C4 -133.66(15) ?
C6 Cr1 C3 C4 -67.66(10) ?
C1 Cr1 C3 C4 -103.72(11) ?
C3 C4 C5 C6 1.4(2) ?
Cr1 C4 C5 C6 57.60(13) ?
C3 C4 C5 Cr1 -56.21(14) ?
C1 C6 C5 C4 -3.9(2) ?
Cr1 C6 C5 C4 -56.45(13) ?
C1 C6 C5 Cr1 52.57(14) ?
C13 Cr1 C5 C4 -134.06(11) ?
C12 Cr1 C5 C4 -48.26(12) ?
N1 Cr1 C5 C4 130.91(11) ?
C3 Cr1 C5 C4 29.61(10) ?
C2 Cr1 C5 C4 65.44(11) ?
C6 Cr1 C5 C4 129.94(15) ?
C1 Cr1 C5 C4 102.15(11) ?
C13 Cr1 C5 C6 96.00(11) ?
C12 Cr1 C5 C6 -178.20(10) ?
N1 Cr1 C5 C6 0.97(16) ?
C4 Cr1 C5 C6 -129.94(15) ?
C3 Cr1 C5 C6 -100.33(11) ?
C2 Cr1 C5 C6 -64.50(10) ?
C1 Cr1 C5 C6 -27.79(10) ?
C5 C6 C1 C2 2.6(2) ?
Cr1 C6 C1 C2 53.78(15) ?
C5 C6 C1 Cr1 -51.14(14) ?
C3 C2 C1 C6 1.1(3) ?
Cr1 C2 C1 C6 -54.07(14) ?
C3 C2 C1 Cr1 55.19(15) ?
C13 Cr1 C1 C6 -46.10(12) ?
C12 Cr1 C1 C6 132.55(16) ?
N1 Cr1 C1 C6 -137.18(10) ?
C5 Cr1 C1 C6 28.72(10) ?
C4 Cr1 C1 C6 66.36(11) ?
C3 Cr1 C1 C6 103.47(11) ?
C2 Cr1 C1 C6 132.71(15) ?
C13 Cr1 C1 C2 -178.82(9) ?
C12 Cr1 C1 C2 -0.2(2) ?
N1 Cr1 C1 C2 90.11(10) ?
C5 Cr1 C1 C2 -103.99(11) ?
C4 Cr1 C1 C2 -66.35(10) ?
C3 Cr1 C1 C2 -29.24(10) ?
C6 Cr1 C1 C2 -132.71(15) ?
N1 C11 C10 C9 0.2(3) ?
C8 C9 C10 C11 0.3(3) ?
N1 C7 C8 C9 -0.2(3) ?
C10 C9 C8 C7 -0.3(3) ?
